data_7247566
loop_
_publ_author_name
'Cicirello, Andrea'
'Swindle, Andrew'
'Wang, Jian'

_publ_section_title
;
 Visualizing the alignment of lone pair electrons in La3AsS5Br2 and
 La5As2S9Cl3 to form an acentric or centrosymmetric structure
;
_journal_issue 45
_journal_name_full CrystEngComm
_journal_page_first 6354
_journal_page_last 6360
_journal_paper_doi 10.1039/D3CE00834G
_journal_volume 25
_journal_year 2023
_chemical_formula_sum 'As Br2 La3 S5'
_chemical_formula_weight 811.77
_space_group_crystal_system monoclinic
_space_group_IT_number 9
_space_group_name_Hall 'C -2yc'
_space_group_name_H-M_alt 'C 1 c 1'
_audit_creation_method SHELXL-2019/1
_audit_update_record
;
2023-07-15 deposited with the CCDC.	2023-10-23 downloaded from the CCDC.
;
_cell_angle_alpha 90
_cell_angle_beta 98.471(2)
_cell_angle_gamma 90
_cell_formula_units_Z 4
_cell_length_a 22.3092(14)
_cell_length_b 7.1387(5)
_cell_length_c 7.1638(5)
_cell_measurement_reflns_used 165
_cell_measurement_temperature 296(2)
_cell_measurement_theta_max 25.997
_cell_measurement_theta_min 2.007
_cell_volume 1128.45(13)
_computing_cell_refinement 'SMART V5.625 (Bruker, 2000)'
_computing_data_collection 'SMART V5.625 (Bruker, 2000)'
_computing_data_reduction 'SAINT V6.32 (Bruker, 2001)'
_computing_publication_material 'SHELXL-2019 (Sheldrick, 1997)'
_computing_structure_refinement 'SHELXL-2019 (Sheldrick, 1997)'
_computing_structure_solution 'SHELXS-2019 (Sheldrick, 1990)'
_diffrn_ambient_temperature 296(2)
_diffrn_measured_fraction_theta_full 0.972
_diffrn_measured_fraction_theta_max 0.972
_diffrn_measurement_device_type 'Bruker X8 PROSPECTOR'
_diffrn_measurement_method 'profile data from \w scans'
_diffrn_radiation_type CuK\a
_diffrn_radiation_wavelength 1.54178
_diffrn_reflns_av_R_equivalents 0.0471
_diffrn_reflns_av_unetI/netI 0.0525
_diffrn_reflns_Laue_measured_fraction_full 0.972
_diffrn_reflns_Laue_measured_fraction_max 0.972
_diffrn_reflns_limit_h_max 12
_diffrn_reflns_limit_h_min -12
_diffrn_reflns_limit_k_max 4
_diffrn_reflns_limit_k_min -4
_diffrn_reflns_limit_l_max 4
_diffrn_reflns_limit_l_min -4
_diffrn_reflns_number 508
_diffrn_reflns_point_group_measured_fraction_full 0.771
_diffrn_reflns_point_group_measured_fraction_max 0.771
_diffrn_reflns_theta_full 25.997
_diffrn_reflns_theta_max 25.997
_diffrn_reflns_theta_min 2.007
_diffrn_source 'fine-focus sealed tube'
_exptl_absorpt_coefficient_mu 105.859
_exptl_absorpt_correction_T_max 3.20
_exptl_absorpt_correction_T_min 1.10
_exptl_absorpt_correction_type multi-scan
_exptl_absorpt_process_details SADABS
_exptl_crystal_colour yellow
_exptl_crystal_density_diffrn 4.778
_exptl_crystal_description block
_exptl_crystal_F_000 1416
_exptl_crystal_size_max 0.030
_exptl_crystal_size_mid 0.020
_exptl_crystal_size_min 0.010
_refine_diff_density_max 0.894
_refine_diff_density_min -0.667
_refine_diff_density_rms 0.218
_refine_ls_abs_structure_details
;
 Refined as an inversion twin.
;
_refine_ls_abs_structure_Flack 0.22(7)
_refine_ls_extinction_coef 0.0019(3)
_refine_ls_extinction_expression Fc^*^=kFc[1+0.001xFc^2^\l^3^/sin(2\q)]^-1/4^
_refine_ls_extinction_method 'SHELXL-2019/1 (Sheldrick 2019)'
_refine_ls_goodness_of_fit_ref 0.832
_refine_ls_hydrogen_treatment undef
_refine_ls_matrix_type full
_refine_ls_number_parameters 47
_refine_ls_number_reflns 165
_refine_ls_number_restraints 2
_refine_ls_restrained_S_all 0.825
_refine_ls_R_factor_all 0.0444
_refine_ls_R_factor_gt 0.0444
_refine_ls_shift/su_max 0.000
_refine_ls_shift/su_mean 0.000
_refine_ls_structure_factor_coef Fsqd
_refine_ls_weighting_details 'w=1/[\s^2^(Fo^2^)+(0.1354P)^2^] where P=(Fo^2^+2Fc^2^)/3'
_refine_ls_weighting_scheme calc
_refine_ls_wR_factor_gt 0.1058
_refine_ls_wR_factor_ref 0.1058
_reflns_Friedel_coverage 0.571
_reflns_Friedel_fraction_full 0.566
_reflns_Friedel_fraction_max 0.566
_reflns_number_gt 163
_reflns_number_total 165
_reflns_threshold_expression 'I > 2\s(I)'
_cod_data_source_file d3ce00834g2.cif
_cod_data_source_block x1
_cod_depositor_comments 'Adding full bibliography for 7247566--7247567.cif.'
_cod_original_sg_symbol_H-M 'C c'
_cod_database_code 7247566
_shelx_shelxl_version_number 2019/1
_shelx_space_group_comment
;
The symmetry employed for this shelxl refinement is uniquely defined
by the following loop, which should always be used as a source of
symmetry information in preference to the above space-group names.
They are only intended as comments.
;
_shelx_estimated_absorpt_t_min 0.143
_shelx_estimated_absorpt_t_max 0.417

loop_
_space_group_symop_operation_xyz
'x, y, z'
'x, -y, z+1/2'
'x+1/2, y+1/2, z'
'x+1/2, -y+1/2, z+1/2'

loop_
_atom_site_label
_atom_site_type_symbol
_atom_site_fract_x
_atom_site_fract_y
_atom_site_fract_z
_atom_site_U_iso_or_equiv
_atom_site_adp_type
_atom_site_occupancy
_atom_site_site_symmetry_order
_atom_site_calc_flag
_atom_site_refinement_flags_posn
_atom_site_refinement_flags_adp
_atom_site_refinement_flags_occupancy
_atom_site_disorder_assembly
_atom_site_disorder_group
La1 La 0.1227(5) 0.1977(12) 0.3695(16) 0.019(8) Uiso 1 1 d . . . . .
La2 La -0.0278(5) 0.1974(13) -0.1259(18) 0.018(8) Uiso 1 1 d . . . . .
La3 La 0.2744(6) 0.2081(15) 0.013(2) 0.019(8) Uiso 1 1 d . . . . .
As1 As 0.3189(10) 0.309(2) -0.425(4) 0.023(10) Uiso 1 1 d . . . . .
Br1 Br 0.1161(9) 0.379(3) -0.020(3) 0.019(10) Uiso 1 1 d . . . . .
Br2 Br -0.0165(7) 0.387(3) 0.257(3) 0.034(10) Uiso 1 1 d . . . . .
S1 S -0.148(2) 0.408(7) -0.115(8) 0.020(18) Uiso 1 1 d . . . . .
S2 S 0.201(2) 0.055(6) 0.693(9) 0.002(16) Uiso 1 1 d . . . . .
S3 S -0.116(2) -0.046(6) 0.049(8) 0.01(2) Uiso 1 1 d . . . . .
S4 S 0.2431(18) 0.422(5) 0.354(7) 0.00(2) Uiso 1 1 d . . . . .
S5 S 0.047(3) 0.052(5) 0.615(8) 0.024(18) Uiso 1 1 d . . . . .

loop_
_atom_type_symbol
_atom_type_description
_atom_type_scat_dispersion_real
_atom_type_scat_dispersion_imag
_atom_type_scat_source
S S 0.3331 0.5567 'International Tables Vol C Tables 4.2.6.8 and 6.1.1.4'
As As -0.9300 1.0051 'International Tables Vol C Tables 4.2.6.8 and 6.1.1.4'
Br Br -0.6763 1.2805 'International Tables Vol C Tables 4.2.6.8 and 6.1.1.4'
La La -1.4094 9.0376 'International Tables Vol C Tables 4.2.6.8 and 6.1.1.4'

loop_
_geom_angle_atom_site_label_1
_geom_angle_atom_site_label_2
_geom_angle_atom_site_label_3
_geom_angle
_geom_angle_site_symmetry_1
_geom_angle_site_symmetry_3
_geom_angle_publ_flag
S2 La1 S5 73.5(14) . . ?
S2 La1 S5 121.1(11) . 2_554 ?
S5 La1 S5 79.4(12) . 2_554 ?
S2 La1 S2 78.4(11) . 2_554 ?
S5 La1 S2 119.7(14) . 2_554 ?
S5 La1 S2 71.4(17) 2_554 2_554 ?
S2 La1 Br1 145.8(12) . . ?
S5 La1 Br1 140.6(14) . . ?
S5 La1 Br1 75.1(12) 2_554 . ?
S2 La1 Br1 79.5(12) 2_554 . ?
S2 La1 Br1 100.6(9) . 2_565 ?
S5 La1 Br1 98.2(10) . 2_565 ?
S5 La1 Br1 134.8(10) 2_554 2_565 ?
S2 La1 Br1 139.2(11) 2_554 2_565 ?
Br1 La1 Br1 79.9(4) . 2_565 ?
S2 La1 S4 77.7(12) . . ?
S5 La1 S4 143.7(16) . . ?
S5 La1 S4 135.5(18) 2_554 . ?
S2 La1 S4 74.4(12) 2_554 . ?
Br1 La1 S4 71.3(11) . . ?
Br1 La1 S4 65.7(7) 2_565 . ?
S2 La1 Br2 139.7(12) . . ?
S5 La1 Br2 71.2(12) . . ?
S5 La1 Br2 70.5(10) 2_554 . ?
S2 La1 Br2 137.0(16) 2_554 . ?
Br1 La1 Br2 72.2(6) . . ?
Br1 La1 Br2 66.3(5) 2_565 . ?
S4 La1 Br2 123.3(9) . . ?
S5 La2 S5 79.9(13) 1_554 2_554 ?
S5 La2 S3 122.5(13) 1_554 . ?
S5 La2 S3 75.4(17) 2_554 . ?
S5 La2 Br2 140.3(13) 1_554 . ?
S5 La2 Br2 76.6(14) 2_554 . ?
S3 La2 Br2 81.6(11) . . ?
S5 La2 S1 141.5(15) 1_554 . ?
S5 La2 S1 136.3(15) 2_554 . ?
S3 La2 S1 69.4(13) . . ?
Br2 La2 S1 73.4(12) . . ?
S5 La2 S3 75.3(14) 1_554 2_554 ?
S5 La2 S3 120.0(13) 2_554 2_554 ?
S3 La2 S3 73.9(9) . 2_554 ?
Br2 La2 S3 144.4(11) . 2_554 ?
S1 La2 S3 73.9(10) . 2_554 ?
S5 La2 Br2 95.3(12) 1_554 2_564 ?
S5 La2 Br2 134.5(13) 2_554 2_564 ?
S3 La2 Br2 137.9(11) . 2_564 ?
Br2 La2 Br2 79.5(4) . 2_564 ?
S1 La2 Br2 69.2(10) . 2_564 ?
S3 La2 Br2 101.8(11) 2_554 2_564 ?
S5 La2 Br1 70.6(10) 1_554 . ?
S5 La2 Br1 70.1(11) 2_554 . ?
S3 La2 Br1 140.0(13) . . ?
Br2 La2 Br1 71.5(5) . . ?
S1 La2 Br1 126.6(11) . . ?
S3 La2 Br1 142.0(11) 2_554 . ?
Br2 La2 Br1 65.8(5) 2_564 . ?
S2 La3 S2 79.3(9) 2_554 1_554 ?
S2 La3 S4 129.6(12) 2_554 2_564 ?
S2 La3 S4 87.6(15) 1_554 2_564 ?
S2 La3 S4 76.0(15) 2_554 . ?
S2 La3 S4 131.9(13) 1_554 . ?
S4 La3 S4 77.8(7) 2_564 . ?
S2 La3 S1 93.7(14) 2_554 3_545 ?
S2 La3 S1 76.7(12) 1_554 3_545 ?
S4 La3 S1 130.3(17) 2_564 3_545 ?
S4 La3 S1 144.8(15) . 3_545 ?
S2 La3 S3 148(2) 2_554 3 ?
S2 La3 S3 132(2) 1_554 3 ?
S4 La3 S3 69.3(14) 2_564 3 ?
S4 La3 S3 85.1(13) . 3 ?
S1 La3 S3 86.8(16) 3_545 3 ?
S2 La3 S1 74.0(16) 2_554 4 ?
S2 La3 S1 141.5(13) 1_554 4 ?
S4 La3 S1 130.8(13) 2_564 4 ?
S4 La3 S1 66.8(11) . 4 ?
S1 La3 S1 78.0(11) 3_545 4 ?
S3 La3 S1 74.5(15) 3 4 ?
S4 As1 S1 96(2) 1_554 4_554 ?
S4 As1 S3 95.6(18) 1_554 4_554 ?
S1 As1 S3 101(2) 4_554 4_554 ?
La1 Br1 La1 129.8(7) . 2_564 ?
La1 Br1 La2 87.7(6) . . ?
La1 Br1 La2 112.6(6) 2_564 . ?
La2 Br2 La2 132.2(9) . 2_565 ?
La2 Br2 La1 89.3(7) . . ?
La2 Br2 La1 115.3(7) 2_565 . ?
As1 S1 La3 93(2) 4_455 3_455 ?
As1 S1 La2 92.6(17) 4_455 . ?
La3 S1 La2 155(2) 3_455 . ?
As1 S1 La3 98(2) 4_455 4_454 ?
La3 S1 La3 100.3(14) 3_455 4_454 ?
La2 S1 La3 103.1(18) . 4_454 ?
La3 S2 La1 101(2) 2 . ?
La3 S2 La3 108.1(17) 2 1_556 ?
La1 S2 La3 136.5(15) . 1_556 ?
La3 S2 La1 101.8(12) 2 2 ?
La1 S2 La1 103.7(15) . 2 ?
La3 S2 La1 102(2) 1_556 2 ?
As1 S3 La2 93.9(16) 4_455 . ?
As1 S3 La3 85.6(14) 4_455 3_445 ?
La2 S3 La3 151(2) . 3_445 ?
As1 S3 La2 124(2) 4_455 2 ?
La2 S3 La2 97.6(14) . 2 ?
La3 S3 La2 106.9(15) 3_445 2 ?
As1 S4 La3 86.6(15) 1_556 2_565 ?
As1 S4 La3 98.2(15) 1_556 . ?
La3 S4 La3 134.1(17) 2_565 . ?
As1 S4 La1 110.2(17) 1_556 . ?
La3 S4 La1 127.2(17) 2_565 . ?
La3 S4 La1 94.0(11) . . ?
La2 S5 La2 106(2) 1_556 2 ?
La2 S5 La1 137.1(13) 1_556 . ?
La2 S5 La1 102(2) 2 . ?
La2 S5 La1 99(2) 1_556 2 ?
La2 S5 La1 103.3(12) 2 2 ?
La1 S5 La1 106(2) . 2 ?

loop_
_geom_bond_atom_site_label_1
_geom_bond_atom_site_label_2
_geom_bond_distance
_geom_bond_site_symmetry_2
_geom_bond_publ_flag
La1 S2 2.88(7) . ?
La1 S5 2.81(7) . ?
La1 S5 2.91(6) 2_554 ?
La1 S2 2.92(5) 2_554 ?
La1 Br1 3.06(2) . ?
La1 Br1 3.13(2) 2_565 ?
La1 S4 3.14(4) . ?
La1 Br2 3.37(2) . ?
La2 S5 2.86(7) 1_554 ?
La2 S5 2.84(5) 2_554 ?
La2 S3 3.04(4) . ?
La2 Br2 3.04(3) . ?
La2 S1 3.08(5) . ?
La2 S3 3.02(6) 2_554 ?
La2 Br2 3.10(2) 2_564 ?
La2 Br1 3.44(3) . ?
La3 S2 2.92(5) 2_554 ?
La3 S2 2.83(6) 1_554 ?
La3 S4 2.92(4) 2_564 ?
La3 S4 3.05(5) . ?
La3 S1 2.98(6) 3_545 ?
La3 S3 2.98(5) 3 ?
La3 S1 3.08(5) 4 ?
As1 S4 2.28(5) 1_554 ?
As1 S1 2.26(5) 4_554 ?
As1 S3 2.25(5) 4_554 ?
